data_7236602
loop_
_publ_author_name
'Zhang, Meirong'
'Jin, Zhitong'
'Feng, Chuanqi'
'Wang, Min'
'Wang, Zhong-Sheng'

_publ_section_title
;
 Phenyl and thienyl functionalized imidazolium iodides for highly
 efficient quasi-solid-state dye-sensitized solar cells
;
_journal_issue 32
_journal_name_full 'Journal of Materials Chemistry A'
_journal_page_first 16976
_journal_paper_doi 10.1039/C7TA04717G
_journal_volume 5
_journal_year 2017
_chemical_formula_sum 'C8 H9 I N2 S'
_chemical_formula_weight 292.13
_chemical_name_common MT2II
_space_group_crystal_system orthorhombic
_space_group_IT_number 33
_space_group_name_Hall 'P 2c -2n'
_space_group_name_H-M_alt 'P n a 21'
_atom_sites_solution_hydrogens mixed
_audit_creation_method SHELXL-2014/7
_audit_update_record
;
2017-05-07 deposited with the CCDC.
2017-08-01 downloaded from the CCDC.
;
_cell_angle_alpha 90
_cell_angle_beta 90
_cell_angle_gamma 90
_cell_formula_units_Z 8
_cell_length_a 18.903(10)
_cell_length_b 6.311(3)
_cell_length_c 17.950(9)
_cell_measurement_reflns_used 6621
_cell_measurement_temperature 223(2)
_cell_measurement_theta_max 27.44
_cell_measurement_theta_min 2.44
_cell_volume 2141.4(19)
_computing_cell_refinement 'Bruker SAINT'
_computing_data_collection 'Bruker APEX2'
_computing_data_reduction 'Bruker SAINT'
_computing_molecular_graphics 'Bruker SHELXTL'
_computing_publication_material 'Bruker SHELXTL'
_computing_structure_refinement 'SHELXL-2014/7 (Sheldrick, 2014)'
_computing_structure_solution 'SHELXS-97 (Sheldrick, 2008)'
_diffrn_ambient_temperature 223(2)
_diffrn_measured_fraction_theta_full 0.998
_diffrn_measured_fraction_theta_max 0.995
_diffrn_measurement_device_type 'Bruker APEX-II CCD'
_diffrn_measurement_method '\f and \w scans'
_diffrn_radiation_type MoK\a
_diffrn_radiation_wavelength 0.71073
_diffrn_reflns_av_R_equivalents 0.0349
_diffrn_reflns_av_unetI/netI 0.0440
_diffrn_reflns_Laue_measured_fraction_full 0.998
_diffrn_reflns_Laue_measured_fraction_max 0.995
_diffrn_reflns_limit_h_max 16
_diffrn_reflns_limit_h_min -24
_diffrn_reflns_limit_k_max 8
_diffrn_reflns_limit_k_min -7
_diffrn_reflns_limit_l_max 23
_diffrn_reflns_limit_l_min -22
_diffrn_reflns_number 14462
_diffrn_reflns_point_group_measured_fraction_full 0.998
_diffrn_reflns_point_group_measured_fraction_max 0.995
_diffrn_reflns_theta_full 25.242
_diffrn_reflns_theta_max 27.526
_diffrn_reflns_theta_min 2.269
_exptl_absorpt_coefficient_mu 3.138
_exptl_absorpt_correction_T_max 0.647
_exptl_absorpt_correction_T_min 0.328
_exptl_absorpt_correction_type multi-scan
_exptl_absorpt_process_details sadabs
_exptl_crystal_colour colourless
_exptl_crystal_density_diffrn 1.812
_exptl_crystal_description prism
_exptl_crystal_F_000 1120
_exptl_crystal_size_max 0.730
_exptl_crystal_size_mid 0.280
_exptl_crystal_size_min 0.200
_refine_diff_density_max 1.093
_refine_diff_density_min -1.259
_refine_diff_density_rms 0.207
_refine_ls_abs_structure_details
; 
 Refined as a perfect inversion twin. 
;
_refine_ls_abs_structure_Flack 0.5
_refine_ls_extinction_coef 0.0025(4)
_refine_ls_extinction_expression Fc^*^=kFc[1+0.001xFc^2^\l^3^/sin(2\q)]^-1/4^
_refine_ls_extinction_method 'SHELXL-2014/7 (Sheldrick 2014'
_refine_ls_goodness_of_fit_ref 1.122
_refine_ls_hydrogen_treatment mixed
_refine_ls_matrix_type full
_refine_ls_number_parameters 238
_refine_ls_number_reflns 4864
_refine_ls_number_restraints 22
_refine_ls_restrained_S_all 1.123
_refine_ls_R_factor_all 0.0470
_refine_ls_R_factor_gt 0.0419
_refine_ls_shift/su_max 0.002
_refine_ls_shift/su_mean 0.000
_refine_ls_structure_factor_coef Fsqd
_refine_ls_weighting_details 'w=1/[\s^2^(Fo^2^)+(0.0665P)^2^] where P=(Fo^2^+2Fc^2^)/3'
_refine_ls_weighting_scheme calc
_refine_ls_wR_factor_gt 0.1077
_refine_ls_wR_factor_ref 0.1118
_reflns_Friedel_coverage 0.938
_reflns_Friedel_fraction_full 0.998
_reflns_Friedel_fraction_max 0.995
_reflns_number_gt 4355
_reflns_number_total 4864
_reflns_threshold_expression 'I > 2\s(I)'
_cod_data_source_file c7ta04717g2.cif
_cod_data_source_block mo_70503aa
_cod_original_cell_volume 2141.3(19)
_cod_database_code 7236602
_shelx_shelxl_version_number 2014/7
_shelx_space_group_comment
; 
The symmetry employed for this shelxl refinement is uniquely defined 
by the following loop, which should always be used as a source of 
symmetry information in preference to the above space-group names. 
They are only intended as comments. 
;
_shelx_estimated_absorpt_t_min 0.208
_shelx_estimated_absorpt_t_max 0.573

loop_
_space_group_symop_operation_xyz
'x, y, z'
'-x, -y, z+1/2'
'x+1/2, -y+1/2, z'
'-x+1/2, y+1/2, z+1/2'

loop_
_atom_site_label
_atom_site_type_symbol
_atom_site_fract_x
_atom_site_fract_y
_atom_site_fract_z
_atom_site_U_iso_or_equiv
_atom_site_adp_type
_atom_site_occupancy
_atom_site_site_symmetry_order
_atom_site_calc_flag
_atom_site_refinement_flags_posn
_atom_site_refinement_flags_adp
_atom_site_refinement_flags_occupancy
_atom_site_disorder_assembly
_atom_site_disorder_group
I1 I 0.29076(3) 0.28467(9) 0.15251(2) 0.03828(19) Uani 1 1 d . . . . .
I2 I 0.04292(3) 0.23947(8) 0.34313(3) 0.03734(19) Uani 1 1 d . . . . .
N1 N 0.2279(4) 0.0204(11) 0.3893(4) 0.0330(14) Uani 1 1 d . . . . .
N2 N 0.1800(4) -0.1867(13) 0.3088(5) 0.0380(16) Uani 1 1 d . . . . .
N3 N 0.5249(3) 0.5092(11) 0.6052(4) 0.0322(14) Uani 1 1 d . . . . .
N4 N 0.5715(5) 0.2927(12) 0.6849(5) 0.0371(17) Uani 1 1 d . . . . .
C1 C 0.2148(4) -0.0052(16) 0.3173(5) 0.037(2) Uani 1 1 d . . . . .
H1 H 0.240(4) 0.067(14) 0.277(4) 0.03(2) Uiso 1 1 d . . . . .
C2 C 0.1997(5) -0.1460(16) 0.4287(5) 0.043(2) Uani 1 1 d . . . . .
H2 H 0.2015 -0.1666 0.4806 0.051 Uiso 1 1 calc R U . . .
C3 C 0.1685(8) -0.2751(16) 0.3775(8) 0.048(3) Uani 1 1 d . . . . .
H3 H 0.1437 -0.4012 0.3874 0.058 Uiso 1 1 calc R U . . .
C4 C 0.2654(5) 0.1940(14) 0.4189(5) 0.0353(18) Uani 1 1 d D . . . .
C5 C 0.3222(15) 0.298(5) 0.3928(12) 0.040(5) Uani 0.734(12) 1 d . U P A 1
H5 H 0.3429 0.2597 0.3471 0.048 Uiso 0.734(12) 1 calc R U P A 1
C6 C 0.3493(5) 0.4610(16) 0.4349(6) 0.056(2) Uani 0.734(12) 1 d . . P A 1
H6 H 0.3882 0.5466 0.4221 0.068 Uiso 0.734(12) 1 calc R U P A 1
C7 C 0.3106(5) 0.4767(19) 0.4972(5) 0.057(3) Uani 0.734(12) 1 d . . P A 1
H7 H 0.3207 0.5755 0.5350 0.069 Uiso 0.734(12) 1 calc R U P A 1
S1 S 0.24417(15) 0.3088(5) 0.50239(17) 0.0390(9) Uani 0.734(12) 1 d . . P A 1
C5' C 0.24417(15) 0.3088(5) 0.50239(17) 0.0390(9) Uani 0.266(12) 1 d . . P A 2
H5' H 0.2083 0.2851 0.5377 0.047 Uiso 0.266(12) 1 calc R U P A 2
C6' C 0.3106(5) 0.4767(19) 0.4972(5) 0.057(3) Uani 0.266(12) 1 d . . P A 2
H6' H 0.3207 0.5755 0.5350 0.069 Uiso 0.266(12) 1 calc R U P A 2
C7' C 0.3493(5) 0.4610(16) 0.4349(6) 0.056(2) Uani 0.266(12) 1 d D . P A 2
H7' H 0.3882 0.5518 0.4280 0.068 Uiso 0.266(12) 1 calc R U P A 2
S1' S 0.3306(12) 0.292(4) 0.3723(10) 0.052(5) Uani 0.266(12) 1 d D U P A 2
C8 C 0.1533(7) -0.2704(18) 0.2382(8) 0.055(3) Uani 1 1 d . . . . .
H8A H 0.1439 -0.1541 0.2043 0.083 Uiso 1 1 calc R U . . .
H8B H 0.1100 -0.3487 0.2471 0.083 Uiso 1 1 calc R U . . .
H8C H 0.1884 -0.3640 0.2165 0.083 Uiso 1 1 calc R U . . .
C9 C 0.5372(5) 0.4751(15) 0.6782(5) 0.0378(19) Uani 1 1 d . . . . .
H9 H 0.517(4) 0.583(13) 0.722(4) 0.03(2) Uiso 1 1 d . . . . .
C10 C 0.5564(5) 0.3460(16) 0.5650(6) 0.043(2) Uani 1 1 d . . . . .
H10 H 0.5573 0.3314 0.5128 0.052 Uiso 1 1 calc R U . . .
C11 C 0.5850(6) 0.2137(15) 0.6148(7) 0.041(2) Uani 1 1 d . . . . .
H11 H 0.6100 0.0888 0.6039 0.049 Uiso 1 1 calc R U . . .
C12 C 0.4868(5) 0.6841(14) 0.5761(5) 0.0360(18) Uani 1 1 d . . . . .
C13 C 0.4269(5) 0.7873(13) 0.6151(6) 0.0323(19) Uani 1 1 d . . . . .
H13 H 0.4075 0.7521 0.6617 0.039 Uiso 1 1 calc R U . . .
C14 C 0.4050(5) 0.9548(16) 0.5650(6) 0.052(2) Uani 1 1 d . . . . .
H14 H 0.3668 1.0447 0.5763 0.062 Uiso 1 1 calc R U . . .
C15 C 0.4423(5) 0.9751(17) 0.5013(6) 0.055(2) Uani 1 1 d . . . . .
H15 H 0.4321 1.0773 0.4647 0.065 Uiso 1 1 calc R U . . .
S2 S 0.50889(15) 0.7990(4) 0.49361(16) 0.0493(6) Uani 1 1 d . . . . .
C16 C 0.5975(8) 0.2063(18) 0.7550(7) 0.059(3) Uani 1 1 d . . . . .
H16A H 0.6485 0.2227 0.7574 0.089 Uiso 1 1 calc R U . . .
H16B H 0.5855 0.0571 0.7581 0.089 Uiso 1 1 calc R U . . .
H16C H 0.5759 0.2816 0.7963 0.089 Uiso 1 1 calc R U . . .

loop_
_atom_site_aniso_label
_atom_site_aniso_U_11
_atom_site_aniso_U_22
_atom_site_aniso_U_33
_atom_site_aniso_U_23
_atom_site_aniso_U_13
_atom_site_aniso_U_12
I1 0.0411(4) 0.0430(3) 0.0307(3) 0.0052(3) 0.0025(3) -0.0009(2)
I2 0.0414(4) 0.0431(3) 0.0276(3) -0.0042(2) -0.0022(3) -0.0019(2)
N1 0.035(3) 0.035(3) 0.030(3) 0.004(3) -0.001(3) 0.002(3)
N2 0.040(4) 0.036(4) 0.037(4) -0.006(4) -0.005(4) 0.004(4)
N3 0.025(3) 0.037(3) 0.035(3) -0.005(3) 0.000(3) 0.000(3)
N4 0.038(4) 0.036(4) 0.037(4) 0.001(3) -0.002(3) 0.003(3)
C1 0.033(4) 0.041(5) 0.038(5) 0.006(4) 0.005(3) -0.002(3)
C2 0.057(6) 0.040(5) 0.032(5) 0.009(4) 0.001(4) -0.005(4)
C3 0.055(7) 0.042(5) 0.048(6) 0.011(4) 0.000(6) -0.005(5)
C4 0.031(4) 0.040(4) 0.035(5) -0.003(4) -0.001(4) 0.003(4)
C5 0.036(8) 0.067(9) 0.017(10) -0.011(8) 0.016(8) -0.004(6)
C6 0.049(5) 0.052(6) 0.069(6) -0.007(5) -0.003(5) -0.012(4)
C7 0.048(5) 0.070(7) 0.052(6) -0.021(5) -0.015(5) 0.005(5)
S1 0.0378(16) 0.0470(16) 0.0320(15) -0.0005(11) 0.0031(12) 0.0003(12)
C5' 0.0378(16) 0.0470(16) 0.0320(15) -0.0005(11) 0.0031(12) 0.0003(12)
C6' 0.048(5) 0.070(7) 0.052(6) -0.021(5) -0.015(5) 0.005(5)
C7' 0.049(5) 0.052(6) 0.069(6) -0.007(5) -0.003(5) -0.012(4)
S1' 0.061(9) 0.075(7) 0.020(8) -0.007(6) 0.012(6) -0.017(6)
C8 0.063(8) 0.048(6) 0.054(8) -0.017(5) -0.005(6) 0.003(5)
C9 0.043(5) 0.038(4) 0.033(4) 0.000(3) 0.005(3) 0.007(4)
C10 0.046(5) 0.044(5) 0.039(5) -0.012(4) -0.002(4) 0.001(4)
C11 0.042(6) 0.039(5) 0.042(6) -0.005(4) 0.001(5) 0.006(4)
C12 0.035(5) 0.041(4) 0.032(4) -0.002(4) 0.002(4) -0.004(4)
C13 0.033(5) 0.035(4) 0.029(5) 0.003(3) -0.002(4) 0.017(3)
C14 0.046(5) 0.048(5) 0.061(5) 0.004(4) 0.003(5) 0.012(4)
C15 0.046(5) 0.061(6) 0.057(6) 0.015(5) -0.010(5) -0.011(5)
S2 0.0527(15) 0.0555(14) 0.0398(14) -0.0013(11) 0.0043(12) -0.0037(12)
C16 0.082(10) 0.059(6) 0.037(6) 0.006(5) -0.004(6) 0.017(6)

loop_
_atom_type_symbol
_atom_type_description
_atom_type_scat_dispersion_real
_atom_type_scat_dispersion_imag
_atom_type_scat_source
C C 0.0033 0.0016 'International Tables Vol C Tables 4.2.6.8 and 6.1.1.4'
H H 0.0000 0.0000 'International Tables Vol C Tables 4.2.6.8 and 6.1.1.4'
S S 0.1246 0.1234 'International Tables Vol C Tables 4.2.6.8 and 6.1.1.4'
I I -0.4742 1.8119 'International Tables Vol C Tables 4.2.6.8 and 6.1.1.4'
N N 0.0061 0.0033 'International Tables Vol C Tables 4.2.6.8 and 6.1.1.4'

loop_
_geom_angle_atom_site_label_1
_geom_angle_atom_site_label_2
_geom_angle_atom_site_label_3
_geom_angle
C1 N1 C2 109.6(8)
C1 N1 C4 123.9(8)
C2 N1 C4 126.5(7)
C1 N2 C3 109.0(8)
C1 N2 C8 125.6(9)
C3 N2 C8 125.3(9)
C9 N3 C10 108.2(7)
C9 N3 C12 124.7(7)
C10 N3 C12 127.0(7)
C9 N4 C11 108.8(8)
C9 N4 C16 124.6(9)
C11 N4 C16 126.2(8)
N1 C1 N2 108.1(8)
N1 C1 H1 124(5)
N2 C1 H1 124(5)
C3 C2 N1 106.1(8)
C3 C2 H2 127.0
N1 C2 H2 127.0
C2 C3 N2 107.2(8)
C2 C3 H3 126.4
N2 C3 H3 126.4
C5 C4 N1 130.5(12)
N1 C4 S1' 119.1(10)
C5 C4 S1 106.7(12)
N1 C4 S1 122.8(7)
N1 C4 C5' 122.8(7)
S1' C4 C5' 118.1(9)
C4 C5 C6 118.1(16)
C4 C5 H5 121.0
C6 C5 H5 121.0
C7 C6 C5 108.1(13)
C7 C6 H6 126.0
C5 C6 H6 126.0
C6 C7 S1 114.6(8)
C6 C7 H7 122.7
S1 C7 H7 122.7
C7 S1 C4 92.5(5)
C6' C5' C4 92.5(5)
C6' C5' H5' 133.7
C4 C5' H5' 133.7
C7' C6' C5' 114.6(8)
C7' C6' H6' 122.7
C5' C6' H6' 122.7
C6' C7' S1' 121.2(11)
C6' C7' H7' 119.4
S1' C7' H7' 119.4
C7' S1' C4 93.5(10)
N2 C8 H8A 109.5
N2 C8 H8B 109.5
H8A C8 H8B 109.5
N2 C8 H8C 109.5
H8A C8 H8C 109.5
H8B C8 H8C 109.5
N4 C9 N3 108.1(8)
N4 C9 H9 129(4)
N3 C9 H9 122(4)
C11 C10 N3 106.7(9)
C11 C10 H10 126.7
N3 C10 H10 126.7
C10 C11 N4 108.1(8)
C10 C11 H11 126.0
N4 C11 H11 126.0
N3 C12 C13 123.9(8)
N3 C12 S2 121.8(6)
C13 C12 S2 114.3(7)
C14 C13 C12 104.3(8)
C14 C13 H13 127.9
C12 C13 H13 127.9
C15 C14 C13 116.5(9)
C15 C14 H14 121.8
C13 C14 H14 121.8
C14 C15 S2 113.4(8)
C14 C15 H15 123.3
S2 C15 H15 123.3
C15 S2 C12 91.5(5)
N4 C16 H16A 109.5
N4 C16 H16B 109.5
H16A C16 H16B 109.5
N4 C16 H16C 109.5
H16A C16 H16C 109.5
H16B C16 H16C 109.5

loop_
_geom_bond_atom_site_label_1
_geom_bond_atom_site_label_2
_geom_bond_distance
N1 C1 1.325(11)
N1 C2 1.375(11)
N1 C4 1.408(11)
N2 C1 1.329(12)
N2 C3 1.371(15)
N2 C8 1.463(15)
N3 C9 1.348(11)
N3 C10 1.392(11)
N3 C12 1.418(11)
N4 C9 1.326(11)
N4 C11 1.377(15)
N4 C16 1.458(14)
C1 H1 0.98(8)
C2 C3 1.363(17)
C2 H2 0.9400
C3 H3 0.9400
C4 C5 1.34(3)
C4 S1' 1.61(2)
C4 S1 1.712(10)
C4 C5' 1.712(10)
C5 C6 1.38(3)
C5 H5 0.9400
C6 C7 1.340(14)
C6 H6 0.9400
C7 S1 1.646(12)
C7 H7 0.9400
C5' C6' 1.646(12)
C5' H5' 0.9400
C6' C7' 1.340(14)
C6' H6' 0.9400
C7' S1' 1.59(2)
C7' H7' 0.9400
C8 H8A 0.9700
C8 H8B 0.9700
C8 H8C 0.9700
C9 H9 1.12(8)
C10 C11 1.338(16)
C10 H10 0.9400
C11 H11 0.9400
C12 C13 1.481(13)
C12 S2 1.702(9)
C13 C14 1.448(13)
C13 H13 0.9400
C14 C15 1.350(13)
C14 H14 0.9400
C15 S2 1.685(11)
C15 H15 0.9400
C16 H16A 0.9700
C16 H16B 0.9700
C16 H16C 0.9700

loop_
_geom_hbond_atom_site_label_D
_geom_hbond_atom_site_label_H
_geom_hbond_atom_site_label_A
_geom_hbond_distance_DH
_geom_hbond_distance_HA
_geom_hbond_distance_DA
_geom_hbond_angle_DHA
_geom_hbond_site_symmetry_A
C1 H1 I1 0.98(8) 2.80(8) 3.763(9) 170(6) .
C2 H2 I1 0.94 3.10 4.044(10) 177.7 4_545
C3 H3 I2 0.94 3.07 3.924(12) 152.4 1_545
C9 H9 I2 1.12(8) 2.63(8) 3.720(9) 164(6) 4
C10 H10 I2 0.94 3.09 4.026(10) 173.3 3

loop_
_geom_torsion_atom_site_label_1
_geom_torsion_atom_site_label_2
_geom_torsion_atom_site_label_3
_geom_torsion_atom_site_label_4
_geom_torsion
C2 N1 C1 N2 -1.4(10)
C4 N1 C1 N2 178.6(7)
C3 N2 C1 N1 2.2(12)
C8 N2 C1 N1 177.7(9)
C1 N1 C2 C3 0.0(11)
C4 N1 C2 C3 180.0(9)
N1 C2 C3 N2 1.4(13)
C1 N2 C3 C2 -2.2(14)
C8 N2 C3 C2 -177.7(10)
C1 N1 C4 C5 -39(2)
C2 N1 C4 C5 141.3(19)
C1 N1 C4 S1' -36.1(15)
C2 N1 C4 S1' 143.9(12)
C1 N1 C4 S1 143.2(8)
C2 N1 C4 S1 -36.8(12)
C1 N1 C4 C5' 143.2(8)
C2 N1 C4 C5' -36.8(12)
N1 C4 C5 C6 -178.4(14)
S1 C4 C5 C6 0(3)
C4 C5 C6 C7 1(3)
C5 C6 C7 S1 -1.9(19)
C6 C7 S1 C4 1.7(7)
C5 C4 S1 C7 -0.9(13)
N1 C4 S1 C7 177.6(8)
N1 C4 C5' C6' 177.6(8)
S1' C4 C5' C6' -3.1(13)
C4 C5' C6' C7' 1.7(7)
C5' C6' C7' S1' 0.0(6)
C6' C7' S1' C4 -1.9(10)
N1 C4 S1' C7' -177.6(8)
C5' C4 S1' C7' 3.1(13)
C11 N4 C9 N3 3.5(12)
C16 N4 C9 N3 176.6(10)
C10 N3 C9 N4 -3.3(11)
C12 N3 C9 N4 177.1(7)
C9 N3 C10 C11 1.9(11)
C12 N3 C10 C11 -178.6(8)
N3 C10 C11 N4 0.2(12)
C9 N4 C11 C10 -2.3(13)
C16 N4 C11 C10 -175.3(11)
C9 N3 C12 C13 -32.7(13)
C10 N3 C12 C13 147.9(9)
C9 N3 C12 S2 144.9(8)
C10 N3 C12 S2 -34.5(11)
N3 C12 C13 C14 -179.9(8)
S2 C12 C13 C14 2.3(10)
C12 C13 C14 C15 -0.9(12)
C13 C14 C15 S2 -0.8(12)
C14 C15 S2 C12 1.9(8)
N3 C12 S2 C15 179.7(7)
C13 C12 S2 C15 -2.5(8)
